data_4103083
loop_
_publ_author_name
'Inmaculada Matas'
'George R. Whittell'
'Benjamin M. Partridge'
'Jason P. Holland'
'Mairi F. Haddow'
'Jennifer C. Green'
'Ian Manners'

_publ_section_title
;
 Synthesis, Electronic Structure, and Reactivity of Strained Nickel-,
 Palladium-, and Platinum-Bridged [1]Ferrocenophanes
;
_journal_name_full 'Journal of the American Chemical Society'
_journal_page_first 13279
_journal_page_last 13289
_journal_paper_doi 10.1021/ja103367e
_journal_volume 132
_journal_year 2010
_chemical_formula_moiety 'C34 H62 Ni P2'
_chemical_formula_sum 'C34 H62 Ni P2'
_chemical_formula_weight 591.49
_chemical_name_systematic
; 
 ? 
;
_space_group_IT_number 14
_symmetry_cell_setting monoclinic
_symmetry_space_group_name_Hall '-P 2ybc'
_symmetry_space_group_name_H-M 'P 1 21/c 1'
_atom_sites_solution_hydrogens geom
_atom_sites_solution_primary direct
_atom_sites_solution_secondary difmap
_audit_creation_method SHELXL-97
_cell_angle_alpha 90.00
_cell_angle_beta 90.521(5)
_cell_angle_gamma 90.00
_cell_formula_units_Z 4
_cell_length_a 13.0565(10)
_cell_length_b 17.1744(13)
_cell_length_c 15.4708(13)
_cell_measurement_reflns_used 9933
_cell_measurement_temperature 100(2)
_cell_measurement_theta_max 65.55
_cell_measurement_theta_min 3.39
_cell_volume 3469.0(5)
_computing_cell_refinement 'Bruker PROTEUM'
_computing_data_collection 'Bruker PROTEUM'
_computing_data_reduction 'Bruker SAINT'
_computing_molecular_graphics 'Bruker ShelXTL'
_computing_publication_material 'Bruker ShelXTL'
_computing_structure_refinement 'SHELXL-97 (Sheldrick, 1997)'
_computing_structure_solution 'SHELXS-97 (Sheldrick, 1990)'
_diffrn_ambient_temperature 100(2)
_diffrn_measured_fraction_theta_full 0.963
_diffrn_measured_fraction_theta_max 0.963
_diffrn_measurement_device_type 'Bruker Microstar D8 with CCD area detector'
_diffrn_measurement_method 'phi and omega scans'
_diffrn_radiation_monochromator graphite
_diffrn_radiation_source 'rotating anode'
_diffrn_radiation_type CuK\a
_diffrn_radiation_wavelength 1.54178
_diffrn_reflns_av_R_equivalents 0.0517
_diffrn_reflns_av_sigmaI/netI 0.0462
_diffrn_reflns_limit_h_max 15
_diffrn_reflns_limit_h_min -15
_diffrn_reflns_limit_k_max 20
_diffrn_reflns_limit_k_min -19
_diffrn_reflns_limit_l_max 13
_diffrn_reflns_limit_l_min -18
_diffrn_reflns_number 23733
_diffrn_reflns_theta_full 65.95
_diffrn_reflns_theta_max 65.94
_diffrn_reflns_theta_min 3.39
_exptl_absorpt_coefficient_mu 1.801
_exptl_absorpt_correction_T_max 0.9822
_exptl_absorpt_correction_T_min 0.7739
_exptl_absorpt_correction_type multi-scan
_exptl_absorpt_process_details 'SADABS V2008/1'
_exptl_crystal_colour purple
_exptl_crystal_density_diffrn 1.133
_exptl_crystal_density_method 'not measured'
_exptl_crystal_description needle
_exptl_crystal_F_000 1296
_exptl_crystal_size_max 0.15
_exptl_crystal_size_mid 0.01
_exptl_crystal_size_min 0.01
_refine_diff_density_max 0.564
_refine_diff_density_min -0.357
_refine_diff_density_rms 0.057
_refine_ls_extinction_method none
_refine_ls_goodness_of_fit_ref 0.514
_refine_ls_hydrogen_treatment constr
_refine_ls_matrix_type full
_refine_ls_number_parameters 340
_refine_ls_number_reflns 5827
_refine_ls_number_restraints 0
_refine_ls_restrained_S_all 0.514
_refine_ls_R_factor_all 0.0491
_refine_ls_R_factor_gt 0.0370
_refine_ls_shift/su_max 0.000
_refine_ls_shift/su_mean 0.000
_refine_ls_structure_factor_coef Fsqd
_refine_ls_weighting_details 'calc w=1/[\s^2^(Fo^2^)+(0.1403P)^2^+17.0661P] where P=(Fo^2^+2Fc^2^)/3'
_refine_ls_weighting_scheme calc
_refine_ls_wR_factor_gt 0.1022
_refine_ls_wR_factor_ref 0.1248
_reflns_number_gt 4803
_reflns_number_total 5827
_reflns_threshold_expression >2sigma(I)
_cod_data_source_file ja103367e_si_006.cif
_cod_data_source_block im148_2_0m
_cod_database_code 4103083

loop_
_symmetry_equiv_pos_as_xyz
'x, y, z'
'-x, y+1/2, -z+1/2'
'-x, -y, -z'
'x, -y-1/2, z-1/2'

loop_
_atom_site_label
_atom_site_type_symbol
_atom_site_fract_x
_atom_site_fract_y
_atom_site_fract_z
_atom_site_U_iso_or_equiv
_atom_site_adp_type
_atom_site_occupancy
_atom_site_symmetry_multiplicity
_atom_site_calc_flag
_atom_site_refinement_flags
Ni1 Ni 0.24568(3) 0.23291(2) 0.99625(2) 0.01744(14) Uani 1 1 d .
P1 P 0.32976(4) 0.14801(3) 0.92038(4) 0.01731(15) Uani 1 1 d .
P2 P 0.23052(4) 0.33656(3) 0.91469(4) 0.01708(15) Uani 1 1 d .
C2 C 0.11476(19) 0.18578(15) 1.07142(16) 0.0253(5) Uani 1 1 d .
H2 H 0.0502 0.1639 1.0460 0.030 Uiso 1 1 calc R
C3 C 0.13460(19) 0.26468(15) 1.08526(16) 0.0252(6) Uani 1 1 d .
H3 H 0.0840 0.3079 1.0778 0.030 Uiso 1 1 calc R
C4 C 0.2363(2) 0.27239(14) 1.12126(16) 0.0251(5) Uani 1 1 d .
H4 H 0.2676 0.3213 1.1445 0.030 Uiso 1 1 calc R
C5 C 0.27854(19) 0.19766(14) 1.12719(15) 0.0221(5) Uani 1 1 d .
H5 H 0.3479 0.1848 1.1511 0.026 Uiso 1 1 calc R
C1 C 0.20053(18) 0.14097(14) 1.10099(15) 0.0224(5) Uani 1 1 d .
C6 C 0.20602(19) 0.05888(15) 1.10815(16) 0.0243(5) Uani 1 1 d .
C10 C 0.2859(2) 0.01247(15) 1.14640(17) 0.0271(6) Uani 1 1 d .
H10 H 0.3478 0.0316 1.1711 0.033 Uiso 1 1 calc R
C9 C 0.2572(2) -0.06473(15) 1.14100(19) 0.0340(6) Uani 1 1 d .
H9 H 0.2958 -0.1078 1.1618 0.041 Uiso 1 1 calc R
C8 C 0.1599(2) -0.06879(16) 1.0989(2) 0.0385(7) Uani 1 1 d .
H8 H 0.1229 -0.1151 1.0865 0.046 Uiso 1 1 calc R
C7 C 0.1285(2) 0.00576(16) 1.07927(18) 0.0316(6) Uani 1 1 d .
H7 H 0.0660 0.0195 1.0513 0.038 Uiso 1 1 calc R
C11 C 0.43750(18) 0.10320(14) 0.97875(16) 0.0210(5) Uani 1 1 d .
H11A H 0.4109 0.0780 1.0316 0.025 Uiso 1 1 calc R
H11B H 0.4668 0.0618 0.9419 0.025 Uiso 1 1 calc R
C12 C 0.52345(18) 0.15912(14) 1.00502(16) 0.0222(5) Uani 1 1 d .
H12A H 0.5557 0.1804 0.9524 0.027 Uiso 1 1 calc R
H12B H 0.4941 0.2032 1.0378 0.027 Uiso 1 1 calc R
C13 C 0.60499(19) 0.11877(15) 1.06040(18) 0.0275(6) Uani 1 1 d .
H13A H 0.6315 0.0732 1.0285 0.033 Uiso 1 1 calc R
H13B H 0.5729 0.0994 1.1140 0.033 Uiso 1 1 calc R
C14 C 0.6944(2) 0.17178(17) 1.0846(2) 0.0376(7) Uani 1 1 d .
H14A H 0.7266 0.1914 1.0319 0.056 Uiso 1 1 calc R
H14B H 0.7448 0.1423 1.1187 0.056 Uiso 1 1 calc R
H14C H 0.6693 0.2157 1.1189 0.056 Uiso 1 1 calc R
C15 C 0.39029(18) 0.18360(14) 0.82138(15) 0.0208(5) Uani 1 1 d .
H15A H 0.3362 0.2073 0.7846 0.025 Uiso 1 1 calc R
H15B H 0.4384 0.2257 0.8378 0.025 Uiso 1 1 calc R
C16 C 0.44890(19) 0.12478(14) 0.76600(16) 0.0226(5) Uani 1 1 d .
H16A H 0.4000 0.0875 0.7395 0.027 Uiso 1 1 calc R
H16B H 0.4971 0.0950 0.8031 0.027 Uiso 1 1 calc R
C17 C 0.5081(2) 0.16617(15) 0.69532(17) 0.0272(6) Uani 1 1 d .
H17A H 0.4595 0.1965 0.6591 0.033 Uiso 1 1 calc R
H17B H 0.5566 0.2033 0.7224 0.033 Uiso 1 1 calc R
C18 C 0.5671(2) 0.11080(16) 0.63793(18) 0.0330(6) Uani 1 1 d .
H18A H 0.6169 0.0818 0.6730 0.050 Uiso 1 1 calc R
H18B H 0.6031 0.1405 0.5935 0.050 Uiso 1 1 calc R
H18C H 0.5194 0.0743 0.6102 0.050 Uiso 1 1 calc R
C19 C 0.25765(17) 0.06263(13) 0.88446(15) 0.0202(5) Uani 1 1 d .
H19A H 0.3050 0.0267 0.8547 0.024 Uiso 1 1 calc R
H19B H 0.2311 0.0352 0.9359 0.024 Uiso 1 1 calc R
C20 C 0.16755(19) 0.08084(14) 0.82347(16) 0.0242(5) Uani 1 1 d .
H20A H 0.1919 0.1143 0.7758 0.029 Uiso 1 1 calc R
H20B H 0.1149 0.1102 0.8556 0.029 Uiso 1 1 calc R
C21 C 0.1194(2) 0.00785(15) 0.78568(18) 0.0303(6) Uani 1 1 d .
H21A H 0.1730 -0.0231 0.7566 0.036 Uiso 1 1 calc R
H21B H 0.0916 -0.0242 0.8332 0.036 Uiso 1 1 calc R
C22 C 0.0336(2) 0.02542(17) 0.7210(2) 0.0380(7) Uani 1 1 d .
H22A H -0.0225 0.0519 0.7506 0.057 Uiso 1 1 calc R
H22B H 0.0084 -0.0234 0.6958 0.057 Uiso 1 1 calc R
H22C H 0.0598 0.0590 0.6750 0.057 Uiso 1 1 calc R
C23 C 0.33935(17) 0.37399(13) 0.85305(15) 0.0195(5) Uani 1 1 d .
H23A H 0.3530 0.3374 0.8050 0.023 Uiso 1 1 calc R
H23B H 0.3191 0.4244 0.8270 0.023 Uiso 1 1 calc R
C24 C 0.43911(17) 0.38611(14) 0.90371(16) 0.0226(5) Uani 1 1 d .
H24A H 0.4550 0.3387 0.9376 0.027 Uiso 1 1 calc R
H24B H 0.4307 0.4299 0.9447 0.027 Uiso 1 1 calc R
C25 C 0.52778(19) 0.40371(15) 0.84287(17) 0.0279(6) Uani 1 1 d .
H25A H 0.5391 0.3581 0.8051 0.033 Uiso 1 1 calc R
H25B H 0.5087 0.4483 0.8055 0.033 Uiso 1 1 calc R
C26 C 0.6274(2) 0.42281(19) 0.8905(2) 0.0391(7) Uani 1 1 d .
H26A H 0.6165 0.4672 0.9291 0.059 Uiso 1 1 calc R
H26B H 0.6804 0.4359 0.8485 0.059 Uiso 1 1 calc R
H26C H 0.6494 0.3776 0.9245 0.059 Uiso 1 1 calc R
C27 C 0.18636(18) 0.42377(13) 0.97317(15) 0.0193(5) Uani 1 1 d .
H27A H 0.1141 0.4150 0.9895 0.023 Uiso 1 1 calc R
H27B H 0.2267 0.4277 1.0275 0.023 Uiso 1 1 calc R
C28 C 0.19224(18) 0.50270(13) 0.92732(16) 0.0216(5) Uani 1 1 d .
H28A H 0.2648 0.5188 0.9233 0.026 Uiso 1 1 calc R
H28B H 0.1648 0.4972 0.8678 0.026 Uiso 1 1 calc R
C29 C 0.13222(19) 0.56573(14) 0.97427(18) 0.0254(5) Uani 1 1 d .
H29A H 0.1563 0.5684 1.0351 0.030 Uiso 1 1 calc R
H29B H 0.0588 0.5513 0.9746 0.030 Uiso 1 1 calc R
C30 C 0.1436(2) 0.64562(15) 0.9328(2) 0.0330(6) Uani 1 1 d .
H30A H 0.2156 0.6617 0.9355 0.049 Uiso 1 1 calc R
H30B H 0.1017 0.6835 0.9640 0.049 Uiso 1 1 calc R
H30C H 0.1209 0.6432 0.8724 0.049 Uiso 1 1 calc R
C31 C 0.13621(18) 0.32564(14) 0.82641(16) 0.0214(5) Uani 1 1 d .
H31A H 0.1342 0.3747 0.7929 0.026 Uiso 1 1 calc R
H31B H 0.1600 0.2840 0.7872 0.026 Uiso 1 1 calc R
C32 C 0.02770(18) 0.30622(14) 0.85496(16) 0.0226(5) Uani 1 1 d .
H32A H 0.0302 0.2613 0.8951 0.027 Uiso 1 1 calc R
H32B H -0.0007 0.3512 0.8868 0.027 Uiso 1 1 calc R
C33 C -0.04312(19) 0.28666(16) 0.77931(18) 0.0297(6) Uani 1 1 d .
H33A H -0.0198 0.2376 0.7523 0.036 Uiso 1 1 calc R
H33B H -0.0382 0.3284 0.7354 0.036 Uiso 1 1 calc R
C34 C -0.1545(2) 0.27770(17) 0.8057(2) 0.0354(7) Uani 1 1 d .
H34A H -0.1597 0.2376 0.8505 0.053 Uiso 1 1 calc R
H34B H -0.1958 0.2624 0.7553 0.053 Uiso 1 1 calc R
H34C H -0.1797 0.3273 0.8284 0.053 Uiso 1 1 calc R

loop_
_atom_site_aniso_label
_atom_site_aniso_U_11
_atom_site_aniso_U_22
_atom_site_aniso_U_33
_atom_site_aniso_U_23
_atom_site_aniso_U_13
_atom_site_aniso_U_12
Ni1 0.0198(2) 0.0165(2) 0.0161(2) 0.00044(15) 0.00386(16) 0.00172(15)
P1 0.0190(3) 0.0163(3) 0.0167(3) 0.0003(2) 0.0023(2) 0.0016(2)
P2 0.0188(3) 0.0160(3) 0.0165(3) 0.0004(2) 0.0041(2) 0.0018(2)
C2 0.0240(12) 0.0306(14) 0.0213(13) 0.0038(11) 0.0082(10) -0.0012(11)
C3 0.0274(13) 0.0274(13) 0.0209(13) 0.0032(10) 0.0124(10) 0.0084(10)
C4 0.0358(14) 0.0228(13) 0.0169(12) -0.0017(10) 0.0086(10) 0.0005(11)
C5 0.0284(12) 0.0220(12) 0.0159(12) 0.0011(10) 0.0050(10) 0.0007(10)
C1 0.0253(12) 0.0258(13) 0.0161(12) 0.0034(10) 0.0080(10) -0.0004(10)
C6 0.0300(13) 0.0247(13) 0.0182(12) 0.0018(10) 0.0053(10) -0.0027(11)
C10 0.0337(14) 0.0249(13) 0.0229(13) 0.0032(11) 0.0054(11) 0.0018(11)
C9 0.0442(16) 0.0213(13) 0.0368(16) 0.0046(12) 0.0084(13) 0.0028(12)
C8 0.0463(17) 0.0247(14) 0.0447(18) 0.0016(13) 0.0103(14) -0.0097(12)
C7 0.0333(14) 0.0305(14) 0.0311(15) 0.0016(12) 0.0045(12) -0.0075(12)
C11 0.0233(12) 0.0189(11) 0.0207(12) 0.0013(10) 0.0006(10) 0.0015(10)
C12 0.0233(12) 0.0189(12) 0.0243(13) 0.0002(10) -0.0008(10) 0.0025(10)
C13 0.0282(13) 0.0219(12) 0.0322(14) -0.0004(11) -0.0051(11) 0.0010(11)
C14 0.0305(14) 0.0298(14) 0.0524(19) -0.0087(13) -0.0119(13) 0.0027(12)
C15 0.0225(12) 0.0189(12) 0.0209(12) 0.0024(10) 0.0046(10) 0.0019(10)
C16 0.0273(12) 0.0179(12) 0.0228(13) -0.0014(10) 0.0076(10) 0.0035(10)
C17 0.0296(13) 0.0242(13) 0.0281(14) -0.0012(11) 0.0122(11) 0.0046(11)
C18 0.0385(15) 0.0293(14) 0.0316(15) -0.0007(12) 0.0158(12) 0.0034(12)
C19 0.0219(11) 0.0182(11) 0.0204(12) 0.0008(10) 0.0020(10) 0.0010(9)
C20 0.0268(12) 0.0212(12) 0.0247(13) 0.0016(10) -0.0008(10) -0.0005(10)
C21 0.0303(14) 0.0250(13) 0.0355(15) -0.0023(11) -0.0008(12) -0.0015(11)
C22 0.0387(15) 0.0361(16) 0.0391(17) -0.0053(13) -0.0098(13) -0.0085(13)
C23 0.0229(12) 0.0166(11) 0.0192(12) 0.0012(9) 0.0052(9) 0.0021(9)
C24 0.0222(12) 0.0205(12) 0.0250(13) -0.0008(10) 0.0056(10) 0.0011(10)
C25 0.0259(13) 0.0275(13) 0.0303(14) -0.0011(11) 0.0072(11) -0.0008(11)
C26 0.0253(13) 0.0502(18) 0.0419(17) 0.0005(14) 0.0051(12) -0.0045(13)
C27 0.0221(11) 0.0178(12) 0.0181(12) -0.0015(9) 0.0022(9) 0.0000(9)
C28 0.0230(12) 0.0178(12) 0.0241(13) 0.0013(10) 0.0052(10) 0.0012(9)
C29 0.0240(12) 0.0186(12) 0.0336(14) -0.0021(11) 0.0046(11) 0.0020(10)
C30 0.0305(14) 0.0194(13) 0.0492(18) 0.0002(12) 0.0073(13) 0.0024(11)
C31 0.0238(12) 0.0185(12) 0.0221(13) 0.0009(10) 0.0038(10) 0.0039(10)
C32 0.0231(12) 0.0231(12) 0.0215(13) -0.0012(10) 0.0007(10) 0.0012(10)
C33 0.0274(13) 0.0319(14) 0.0297(15) -0.0032(12) -0.0017(11) 0.0010(11)
C34 0.0286(14) 0.0353(15) 0.0421(17) 0.0070(13) -0.0064(12) -0.0043(12)

loop_
_atom_type_symbol
_atom_type_description
_atom_type_scat_dispersion_real
_atom_type_scat_dispersion_imag
_atom_type_scat_source
C C 0.0181 0.0091 'International Tables Vol C Tables 4.2.6.8 and 6.1.1.4'
H H 0.0000 0.0000 'International Tables Vol C Tables 4.2.6.8 and 6.1.1.4'
P P 0.2955 0.4335 'International Tables Vol C Tables 4.2.6.8 and 6.1.1.4'
Ni Ni -3.0029 0.5091 'International Tables Vol C Tables 4.2.6.8 and 6.1.1.4'

loop_
_geom_angle_atom_site_label_1
_geom_angle_atom_site_label_2
_geom_angle_atom_site_label_3
_geom_angle
C4 Ni1 C3 40.79(10)
C4 Ni1 C5 38.76(10)
C3 Ni1 C5 65.51(10)
C4 Ni1 P1 139.82(8)
C3 Ni1 P1 152.95(8)
C5 Ni1 P1 102.82(7)
C4 Ni1 P2 105.56(7)
C3 Ni1 P2 96.21(7)
C5 Ni1 P2 141.87(7)
P1 Ni1 P2 106.10(3)
C4 Ni1 C2 64.91(10)
C3 Ni1 C2 37.60(10)
C5 Ni1 C2 63.53(9)
P1 Ni1 C2 115.56(7)
P2 Ni1 C2 122.02(7)
C4 Ni1 C1 63.49(9)
C3 Ni1 C1 62.47(9)
C5 Ni1 C1 37.71(9)
P1 Ni1 C1 93.03(6)
P2 Ni1 C1 157.64(6)
C2 Ni1 C1 36.37(9)
C19 P1 C15 103.79(11)
C19 P1 C11 101.76(11)
C15 P1 C11 102.51(11)
C19 P1 Ni1 116.17(8)
C15 P1 Ni1 116.77(8)
C11 P1 Ni1 113.84(8)
C31 P2 C23 99.56(11)
C31 P2 C27 103.70(11)
C23 P2 C27 102.56(11)
C31 P2 Ni1 113.65(8)
C23 P2 Ni1 121.19(8)
C27 P2 Ni1 113.85(8)
C3 C2 C1 109.2(2)
C3 C2 Ni1 65.49(13)
C1 C2 Ni1 76.13(14)
C3 C2 H2 125.4
C1 C2 H2 125.4
Ni1 C2 H2 125.4
C2 C3 C4 108.5(2)
C2 C3 Ni1 76.91(14)
C4 C3 Ni1 68.58(13)
C2 C3 H3 125.6
C4 C3 H3 125.6
Ni1 C3 H3 125.6
C5 C4 C3 107.6(2)
C5 C4 Ni1 74.47(14)
C3 C4 Ni1 70.64(14)
C5 C4 H4 126.0
C3 C4 H4 126.0
Ni1 C4 H4 126.0
C4 C5 C1 108.6(2)
C4 C5 Ni1 66.77(14)
C1 C5 Ni1 78.13(14)
C4 C5 H5 125.6
C1 C5 H5 125.6
Ni1 C5 H5 125.6
C6 C1 C2 126.8(2)
C6 C1 C5 127.3(2)
C2 C1 C5 105.8(2)
C6 C1 Ni1 135.45(17)
C2 C1 Ni1 67.50(13)
C5 C1 Ni1 64.16(13)
C1 C6 C7 125.1(2)
C1 C6 C10 128.4(2)
C7 C6 C10 106.5(2)
C9 C10 C6 108.2(2)
C9 C10 H10 125.9
C6 C10 H10 125.9
C10 C9 C8 108.4(2)
C10 C9 H9 125.8
C8 C9 H9 125.8
C7 C8 C9 108.6(2)
C7 C8 H8 125.7
C9 C8 H8 125.7
C8 C7 C6 108.4(3)
C8 C7 H7 125.8
C6 C7 H7 125.8
C12 C11 P1 115.15(16)
C12 C11 H11A 108.5
P1 C11 H11A 108.5
C12 C11 H11B 108.5
P1 C11 H11B 108.5
H11A C11 H11B 107.5
C13 C12 C11 111.7(2)
C13 C12 H12A 109.3
C11 C12 H12A 109.3
C13 C12 H12B 109.3
C11 C12 H12B 109.3
H12A C12 H12B 107.9
C12 C13 C14 113.3(2)
C12 C13 H13A 108.9
C14 C13 H13A 108.9
C12 C13 H13B 108.9
C14 C13 H13B 108.9
H13A C13 H13B 107.7
C13 C14 H14A 109.5
C13 C14 H14B 109.5
H14A C14 H14B 109.5
C13 C14 H14C 109.5
H14A C14 H14C 109.5
H14B C14 H14C 109.5
C16 C15 P1 117.90(17)
C16 C15 H15A 107.8
P1 C15 H15A 107.8
C16 C15 H15B 107.8
P1 C15 H15B 107.8
H15A C15 H15B 107.2
C15 C16 C17 110.68(19)
C15 C16 H16A 109.5
C17 C16 H16A 109.5
C15 C16 H16B 109.5
C17 C16 H16B 109.5
H16A C16 H16B 108.1
C18 C17 C16 113.1(2)
C18 C17 H17A 109.0
C16 C17 H17A 109.0
C18 C17 H17B 109.0
C16 C17 H17B 109.0
H17A C17 H17B 107.8
C17 C18 H18A 109.5
C17 C18 H18B 109.5
H18A C18 H18B 109.5
C17 C18 H18C 109.5
H18A C18 H18C 109.5
H18B C18 H18C 109.5
C20 C19 P1 114.45(16)
C20 C19 H19A 108.6
P1 C19 H19A 108.6
C20 C19 H19B 108.6
P1 C19 H19B 108.6
H19A C19 H19B 107.6
C19 C20 C21 112.4(2)
C19 C20 H20A 109.1
C21 C20 H20A 109.1
C19 C20 H20B 109.1
C21 C20 H20B 109.1
H20A C20 H20B 107.8
C22 C21 C20 112.9(2)
C22 C21 H21A 109.0
C20 C21 H21A 109.0
C22 C21 H21B 109.0
C20 C21 H21B 109.0
H21A C21 H21B 107.8
C21 C22 H22A 109.5
C21 C22 H22B 109.5
H22A C22 H22B 109.5
C21 C22 H22C 109.5
H22A C22 H22C 109.5
H22B C22 H22C 109.5
C24 C23 P2 116.21(16)
C24 C23 H23A 108.2
P2 C23 H23A 108.2
C24 C23 H23B 108.2
P2 C23 H23B 108.2
H23A C23 H23B 107.4
C23 C24 C25 111.0(2)
C23 C24 H24A 109.4
C25 C24 H24A 109.4
C23 C24 H24B 109.4
C25 C24 H24B 109.4
H24A C24 H24B 108.0
C26 C25 C24 113.1(2)
C26 C25 H25A 109.0
C24 C25 H25A 109.0
C26 C25 H25B 109.0
C24 C25 H25B 109.0
H25A C25 H25B 107.8
C25 C26 H26A 109.5
C25 C26 H26B 109.5
H26A C26 H26B 109.5
C25 C26 H26C 109.5
H26A C26 H26C 109.5
H26B C26 H26C 109.5
C28 C27 P2 118.29(16)
C28 C27 H27A 107.7
P2 C27 H27A 107.7
C28 C27 H27B 107.7
P2 C27 H27B 107.7
H27A C27 H27B 107.1
C29 C28 C27 112.3(2)
C29 C28 H28A 109.1
C27 C28 H28A 109.1
C29 C28 H28B 109.1
C27 C28 H28B 109.1
H28A C28 H28B 107.9
C28 C29 C30 112.8(2)
C28 C29 H29A 109.0
C30 C29 H29A 109.0
C28 C29 H29B 109.0
C30 C29 H29B 109.0
H29A C29 H29B 107.8
C29 C30 H30A 109.5
C29 C30 H30B 109.5
H30A C30 H30B 109.5
C29 C30 H30C 109.5
H30A C30 H30C 109.5
H30B C30 H30C 109.5
C32 C31 P2 115.12(17)
C32 C31 H31A 108.5
P2 C31 H31A 108.5
C32 C31 H31B 108.5
P2 C31 H31B 108.5
H31A C31 H31B 107.5
C33 C32 C31 112.6(2)
C33 C32 H32A 109.1
C31 C32 H32A 109.1
C33 C32 H32B 109.1
C31 C32 H32B 109.1
H32A C32 H32B 107.8
C32 C33 C34 113.0(2)
C32 C33 H33A 109.0
C34 C33 H33A 109.0
C32 C33 H33B 109.0
C34 C33 H33B 109.0
H33A C33 H33B 107.8
C33 C34 H34A 109.5
C33 C34 H34B 109.5
H34A C34 H34B 109.5
C33 C34 H34C 109.5
H34A C34 H34C 109.5
H34B C34 H34C 109.5

loop_
_geom_bond_atom_site_label_1
_geom_bond_atom_site_label_2
_geom_bond_distance
Ni1 C4 2.054(2)
Ni1 C3 2.082(2)
Ni1 C5 2.154(2)
Ni1 P1 2.1754(7)
Ni1 P2 2.1900(7)
Ni1 C2 2.228(2)
Ni1 C1 2.342(2)
P1 C19 1.826(2)
P1 C15 1.835(2)
P1 C11 1.834(2)
P2 C31 1.840(2)
P2 C23 1.835(2)
P2 C27 1.845(2)
C2 C3 1.396(4)
C2 C1 1.430(4)
C2 H2 1.0000
C3 C4 1.441(4)
C3 H3 1.0000
C4 C5 1.400(4)
C4 H4 1.0000
C5 C1 1.464(4)
C5 H5 1.0000
C1 C6 1.416(3)
C6 C7 1.431(4)
C6 C10 1.436(4)
C10 C9 1.380(4)
C10 H10 0.9500
C9 C8 1.423(4)
C9 H9 0.9500
C8 C7 1.378(4)
C8 H8 0.9500
C7 H7 0.9500
C11 C12 1.529(3)
C11 H11A 0.9900
C11 H11B 0.9900
C12 C13 1.527(3)
C12 H12A 0.9900
C12 H12B 0.9900
C13 C14 1.525(4)
C13 H13A 0.9900
C13 H13B 0.9900
C14 H14A 0.9800
C14 H14B 0.9800
C14 H14C 0.9800
C15 C16 1.534(3)
C15 H15A 0.9900
C15 H15B 0.9900
C16 C17 1.521(3)
C16 H16A 0.9900
C16 H16B 0.9900
C17 C18 1.516(3)
C17 H17A 0.9900
C17 H17B 0.9900
C18 H18A 0.9800
C18 H18B 0.9800
C18 H18C 0.9800
C19 C20 1.534(3)
C19 H19A 0.9900
C19 H19B 0.9900
C20 C21 1.517(3)
C20 H20A 0.9900
C20 H20B 0.9900
C21 C22 1.525(4)
C21 H21A 0.9900
C21 H21B 0.9900
C22 H22A 0.9800
C22 H22B 0.9800
C22 H22C 0.9800
C23 C24 1.528(3)
C23 H23A 0.9900
C23 H23B 0.9900
C24 C25 1.529(3)
C24 H24A 0.9900
C24 H24B 0.9900
C25 C26 1.525(4)
C25 H25A 0.9900
C25 H25B 0.9900
C26 H26A 0.9800
C26 H26B 0.9800
C26 H26C 0.9800
C27 C28 1.532(3)
C27 H27A 0.9900
C27 H27B 0.9900
C28 C29 1.524(3)
C28 H28A 0.9900
C28 H28B 0.9900
C29 C30 1.522(3)
C29 H29A 0.9900
C29 H29B 0.9900
C30 H30A 0.9800
C30 H30B 0.9800
C30 H30C 0.9800
C31 C32 1.525(3)
C31 H31A 0.9900
C31 H31B 0.9900
C32 C33 1.523(3)
C32 H32A 0.9900
C32 H32B 0.9900
C33 C34 1.522(4)
C33 H33A 0.9900
C33 H33B 0.9900
C34 H34A 0.9800
C34 H34B 0.9800
C34 H34C 0.9800

loop_
_geom_torsion_atom_site_label_1
_geom_torsion_atom_site_label_2
_geom_torsion_atom_site_label_3
_geom_torsion_atom_site_label_4
_geom_torsion
C4 Ni1 P1 C19 108.07(14)
C3 Ni1 P1 C19 33.23(19)
C5 Ni1 P1 C19 93.95(11)
P2 Ni1 P1 C19 -111.17(9)
C2 Ni1 P1 C19 27.40(12)
C1 Ni1 P1 C19 57.13(11)
C4 Ni1 P1 C15 -128.89(14)
C3 Ni1 P1 C15 156.27(19)
C5 Ni1 P1 C15 -143.00(11)
P2 Ni1 P1 C15 11.88(10)
C2 Ni1 P1 C15 150.44(12)
C1 Ni1 P1 C15 -179.83(11)
C4 Ni1 P1 C11 -9.67(15)
C3 Ni1 P1 C11 -84.51(19)
C5 Ni1 P1 C11 -23.78(11)
P2 Ni1 P1 C11 131.10(9)
C2 Ni1 P1 C11 -90.34(11)
C1 Ni1 P1 C11 -60.61(11)
C4 Ni1 P2 C31 -131.06(11)
C3 Ni1 P2 C31 -90.55(11)
C5 Ni1 P2 C31 -148.10(13)
P1 Ni1 P2 C31 74.00(9)
C2 Ni1 P2 C31 -61.24(12)
C1 Ni1 P2 C31 -73.8(2)
C4 Ni1 P2 C23 110.44(12)
C3 Ni1 P2 C23 150.95(12)
C5 Ni1 P2 C23 93.41(14)
P1 Ni1 P2 C23 -44.49(10)
C2 Ni1 P2 C23 -179.74(12)
C1 Ni1 P2 C23 167.68(19)
C4 Ni1 P2 C27 -12.62(12)
C3 Ni1 P2 C27 27.89(11)
C5 Ni1 P2 C27 -29.65(14)
P1 Ni1 P2 C27 -167.55(8)
C2 Ni1 P2 C27 57.20(12)
C1 Ni1 P2 C27 44.6(2)
C4 Ni1 C2 C3 40.33(16)
C5 Ni1 C2 C3 83.56(17)
P1 Ni1 C2 C3 175.66(13)
P2 Ni1 C2 C3 -52.91(17)
C1 Ni1 C2 C3 119.1(2)
C4 Ni1 C2 C1 -78.72(16)
C3 Ni1 C2 C1 -119.1(2)
C5 Ni1 C2 C1 -35.50(14)
P1 Ni1 C2 C1 56.61(15)
P2 Ni1 C2 C1 -171.97(12)
C1 C2 C3 C4 2.3(3)
Ni1 C2 C3 C4 -61.75(16)
C1 C2 C3 Ni1 64.01(17)
C4 Ni1 C3 C2 -116.2(2)
C5 Ni1 C3 C2 -77.80(16)
P1 Ni1 C3 C2 -8.6(3)
P2 Ni1 C3 C2 137.13(14)
C1 Ni1 C3 C2 -35.78(14)
C5 Ni1 C3 C4 38.40(14)
P1 Ni1 C3 C4 107.56(19)
P2 Ni1 C3 C4 -106.68(13)
C2 Ni1 C3 C4 116.2(2)
C1 Ni1 C3 C4 80.42(15)
C2 C3 C4 C5 1.3(3)
Ni1 C3 C4 C5 -65.85(16)
C2 C3 C4 Ni1 67.17(17)
C3 Ni1 C4 C5 115.5(2)
P1 Ni1 C4 C5 -22.3(2)
P2 Ni1 C4 C5 -163.21(13)
C2 Ni1 C4 C5 78.28(16)
C1 Ni1 C4 C5 37.74(14)
C5 Ni1 C4 C3 -115.5(2)
P1 Ni1 C4 C3 -137.79(13)
P2 Ni1 C4 C3 81.32(14)
C2 Ni1 C4 C3 -37.19(14)
C1 Ni1 C4 C3 -77.73(15)
C3 C4 C5 C1 -4.3(3)
Ni1 C4 C5 C1 -67.62(16)
C3 C4 C5 Ni1 63.32(16)
C3 Ni1 C5 C4 -40.39(15)
P1 Ni1 C5 C4 165.44(14)
P2 Ni1 C5 C4 26.8(2)
C2 Ni1 C5 C4 -82.17(16)
C1 Ni1 C5 C4 -116.4(2)
C4 Ni1 C5 C1 116.4(2)
C3 Ni1 C5 C1 76.03(15)
P1 Ni1 C5 C1 -78.13(13)
P2 Ni1 C5 C1 143.22(12)
C2 Ni1 C5 C1 34.26(14)
C3 C2 C1 C6 171.8(2)
Ni1 C2 C1 C6 -130.8(2)
C3 C2 C1 C5 -4.8(3)
Ni1 C2 C1 C5 52.63(15)
C3 C2 C1 Ni1 -57.40(16)
C4 C5 C1 C6 -171.0(2)
Ni1 C5 C1 C6 128.8(2)
C4 C5 C1 C2 5.6(3)
Ni1 C5 C1 C2 -54.66(16)
C4 C5 C1 Ni1 60.26(16)
C4 Ni1 C1 C6 -156.7(3)
C3 Ni1 C1 C6 157.3(3)
C5 Ni1 C1 C6 -117.9(3)
P1 Ni1 C1 C6 -10.8(3)
P2 Ni1 C1 C6 138.4(2)
C2 Ni1 C1 C6 120.3(3)
C4 Ni1 C1 C2 83.02(17)
C3 Ni1 C1 C2 36.97(15)
C5 Ni1 C1 C2 121.8(2)
P1 Ni1 C1 C2 -131.04(14)
P2 Ni1 C1 C2 18.1(3)
C4 Ni1 C1 C5 -38.80(15)
C3 Ni1 C1 C5 -84.84(16)
P1 Ni1 C1 C5 107.15(13)
P2 Ni1 C1 C5 -103.7(2)
C2 Ni1 C1 C5 -121.8(2)
C2 C1 C6 C7 6.0(4)
C5 C1 C6 C7 -178.2(2)
Ni1 C1 C6 C7 -88.6(3)
C2 C1 C6 C10 -172.3(2)
C5 C1 C6 C10 3.6(4)
Ni1 C1 C6 C10 93.2(3)
C1 C6 C10 C9 178.2(3)
C7 C6 C10 C9 -0.3(3)
C6 C10 C9 C8 0.5(3)
C10 C9 C8 C7 -0.6(3)
C9 C8 C7 C6 0.4(3)
C1 C6 C7 C8 -178.6(2)
C10 C6 C7 C8 -0.1(3)
C19 P1 C11 C12 170.27(18)
C15 P1 C11 C12 63.1(2)
Ni1 P1 C11 C12 -63.97(19)
P1 C11 C12 C13 174.66(17)
C11 C12 C13 C14 177.5(2)
C19 P1 C15 C16 -50.0(2)
C11 P1 C15 C16 55.6(2)
Ni1 P1 C15 C16 -179.22(15)
P1 C15 C16 C17 -170.77(18)
C15 C16 C17 C18 -179.6(2)
C15 P1 C19 C20 -66.93(19)
C11 P1 C19 C20 -173.13(17)
Ni1 P1 C19 C20 62.66(19)
P1 C19 C20 C21 172.03(18)
C19 C20 C21 C22 -176.7(2)
C31 P2 C23 C24 -176.02(17)
C27 P2 C23 C24 77.51(19)
Ni1 P2 C23 C24 -50.75(19)
P2 C23 C24 C25 170.22(17)
C23 C24 C25 C26 175.3(2)
C31 P2 C27 C28 -67.3(2)
C23 P2 C27 C28 35.9(2)
Ni1 P2 C27 C28 168.67(15)
P2 C27 C28 C29 167.25(17)
C27 C28 C29 C30 176.0(2)
C23 P2 C31 C32 -171.36(17)
C27 P2 C31 C32 -65.81(19)
Ni1 P2 C31 C32 58.32(19)
P2 C31 C32 C33 -171.88(17)
C31 C32 C33 C34 -172.4(2)
